data_7719524
loop_
_publ_author_name
'Roy, Indrajit'
'Karthikeyan, L.'
'Deb, Sourav'
'Rathnam, Sharan Shanmuga Vuppaladadium'
'Jangra, Jitender'
'Patra, Snehashish'
'Roy, Anindya'
'Maji, Somnath'

_publ_section_title
;
 Structurally Modified Dipyrazinylpyridine-Based Homoleptic Cu(II)
 Complexes: Comparative Cytotoxic Evaluation in Breast Cancer Cell Lines
;
_journal_name_full 'Dalton Transactions'
_journal_paper_doi 10.1039/D5DT01877C
_journal_year 2025
_chemical_formula_moiety 'C62 H44 Cu N12, 2(Cl O4), 1[CH4O], 1[C2H3N]'
_chemical_formula_sum 'C65 H51 Cl2 Cu N13 O9'
_chemical_formula_weight 1292.662
_space_group_crystal_system monoclinic
_space_group_IT_number 14
_space_group_name_Hall '-P 2ybc'
_space_group_name_H-M_alt 'P 1 21/c 1'
_symmetry_Int_Tables_number 14
_atom_sites_solution_primary dual
_audit_creation_date 2024-05-15
_audit_creation_method
;
Olex2 1.5-alpha
(compiled 2024.02.16 svn.r378c4104 for OlexSys, GUI svn.r6928)
;
_audit_update_record
;
2025-05-13 deposited with the CCDC.	2025-09-30 downloaded from the CCDC.
;
_cell_angle_alpha 90
_cell_angle_beta 105.844(6)
_cell_angle_gamma 90
_cell_formula_units_Z 4
_cell_length_a 19.429(4)
_cell_length_b 9.3917(17)
_cell_length_c 34.572(6)
_cell_measurement_reflns_used 9931
_cell_measurement_temperature 298
_cell_measurement_theta_max 23.159
_cell_measurement_theta_min 2.189
_cell_volume 6069(2)
_computing_cell_refinement 'SAINT V8.40B (?, 2016)'
_computing_data_reduction 'SAINT V8.40B (?, 2016)'
_computing_molecular_graphics 'Olex2 1.5-alpha (Dolomanov et al., 2009)'
_computing_publication_material 'Olex2 1.5-alpha (Dolomanov et al., 2009)'
_computing_structure_refinement 'olex2.refine 1.5-alpha (Bourhis et al., 2015)'
_computing_structure_solution 'SHELXT 2018/2 (Sheldrick, 2018)'
_diffrn_ambient_temperature 298
_diffrn_measured_fraction_theta_full 0.9945
_diffrn_measured_fraction_theta_max 0.9953
_diffrn_measurement_device_type 'Bruker APEX-IV Photon II'
_diffrn_radiation_type 'Mo K\a'
_diffrn_radiation_wavelength 0.71073
_diffrn_reflns_av_R_equivalents 0.0776
_diffrn_reflns_av_unetI/netI 0.0560
_diffrn_reflns_Laue_measured_fraction_full 0.9945
_diffrn_reflns_Laue_measured_fraction_max 0.9953
_diffrn_reflns_limit_h_max 23
_diffrn_reflns_limit_h_min -24
_diffrn_reflns_limit_k_max 11
_diffrn_reflns_limit_k_min -11
_diffrn_reflns_limit_l_max 43
_diffrn_reflns_limit_l_min -43
_diffrn_reflns_number 76847
_diffrn_reflns_point_group_measured_fraction_full 0.9945
_diffrn_reflns_point_group_measured_fraction_max 0.9953
_diffrn_reflns_theta_full 25.2417
_diffrn_reflns_theta_max 26.73
_diffrn_reflns_theta_min 2.18
_diffrn_source_current 1.4
_diffrn_source_power 0.07
_diffrn_source_voltage 50.0
_exptl_absorpt_coefficient_mu 0.518
_exptl_absorpt_correction_T_max 0.7455
_exptl_absorpt_correction_T_min 0.4607
_exptl_absorpt_correction_type multi-scan
_exptl_absorpt_process_details
;
SADABS-2016/2 (Bruker,2016/2) was used for absorption correction.
wR2(int) was 0.1187 before and 0.0705 after correction.
The Ratio of minimum to maximum transmission is 0.6180.
The \l/2 correction factor is Not present.
;
_exptl_crystal_colour 'metallic brownish red'
_exptl_crystal_colour_lustre metallic
_exptl_crystal_colour_modifier brownish
_exptl_crystal_colour_primary red
_exptl_crystal_density_diffrn 1.415
_exptl_crystal_description block
_exptl_crystal_F_000 2672.327
_exptl_crystal_size_max 0.21
_exptl_crystal_size_mid 0.18
_exptl_crystal_size_min 0.18
_refine_diff_density_max 1.0395
_refine_diff_density_min -0.9404
_refine_diff_density_rms 0.1055
_refine_ls_d_res_high 0.7900
_refine_ls_d_res_low 9.3453
_refine_ls_goodness_of_fit_ref 1.0433
_refine_ls_hydrogen_treatment constr
_refine_ls_matrix_type full
_refine_ls_number_constraints 88
_refine_ls_number_parameters 791
_refine_ls_number_reflns 12827
_refine_ls_number_restraints 0
_refine_ls_restrained_S_all 1.0433
_refine_ls_R_factor_all 0.1140
_refine_ls_R_factor_gt 0.0678
_refine_ls_shift/su_max -0.0008
_refine_ls_shift/su_mean 0.0000
_refine_ls_structure_factor_coef Fsqd
_refine_ls_weighting_details 'w=1/[\s^2^(Fo^2^)+(0.0871P)^2^+9.4762P] where P=(Fo^2^+2Fc^2^)/3'
_refine_ls_weighting_scheme calc
_refine_ls_wR_factor_gt 0.1734
_refine_ls_wR_factor_ref 0.2113
_reflns_Friedel_coverage 0.0
_reflns_limit_h_max 23
_reflns_limit_h_min -24
_reflns_limit_k_max 11
_reflns_limit_k_min 0
_reflns_limit_l_max 43
_reflns_limit_l_min 0
_reflns_number_gt 7876
_reflns_number_total 12827
_reflns_threshold_expression I>=2u(I)
_cod_data_source_file d5dt01877c2.cif
_cod_data_source_block mo_SNM_IR_EXP225
_cod_original_cell_volume 6068.7(19)
_cod_original_formula_sum 'C65 H51 Cl2 Cu1 N13 O9'
_cod_database_code 7719524
_olex2_refinement_description
;
1. Fixed Uiso
 At 1.2 times of:
  All C(H) groups
2.a Aromatic/amide H refined with riding coordinates:
 C33(H33), C2(H2), C19(H19), C6(H6), C49(H49), C9(H9), C36(H36), C8(H8),
 C5(H5), C37(H37), C46(H46), C44(H44), C12(H12), C40(H40), C39(H39), C14(H14),
 C10(H10), C43(H43), C52(H52), C48(H48), C16(H16), C42(H42), C27(H27), C11(H11),
  C31(H31), C21(H21), C53(H53), C56(H56), C23(H23), C58(H58), C47(H47),
 C22(H22), C62(H62), C15(H15), C25(H25), C30(H30), C28(H28), C24(H24), C29(H29),
  C60(H60), C55(H55), C59(H59), C54(H54), C61(H61)
;
_smtbx_masks_void_probe_radius 1.2
_smtbx_masks_void_truncation_radius 1.2
_olex2_exptl_crystal_mounting_method 'Nylon loop used'
_olex2_submission_special_instructions 'No special instructions were received'

loop_
_space_group_symop_id
_space_group_symop_operation_xyz
1 x,y,z
2 -x,y+1/2,-z+1/2
3 -x,-y,-z
4 x,-y-1/2,z-1/2

loop_
_atom_site_label
_atom_site_type_symbol
_atom_site_fract_x
_atom_site_fract_y
_atom_site_fract_z
_atom_site_U_iso_or_equiv
_atom_site_adp_type
_atom_site_occupancy
_atom_site_refinement_flags_posn
Cu1 Cu 0.52126(5) 0.52869(12) 0.37534(3) 0.0381(4) Uani 1.000000 .
Cl1 Cl 0.32282(8) 0.20728(16) 0.23370(5) 0.0802(4) Uani 1.000000 .
Cl2 Cl 0.27977(10) 0.70854(19) 0.42423(6) 0.0974(5) Uani 1.000000 .
N5 N 0.42520(15) 0.6134(3) 0.35023(9) 0.0384(7) Uani 1.000000 .
N1 N 0.61705(15) 0.4527(3) 0.39808(10) 0.0406(7) Uani 1.000000 .
N6 N 0.44575(16) 0.3520(4) 0.38114(10) 0.0449(8) Uani 1.000000 .
N2 N 0.54045(16) 0.4293(4) 0.32470(9) 0.0428(8) Uani 1.000000 .
N4 N 0.54698(17) 0.7545(4) 0.35843(11) 0.0482(8) Uani 1.000000 .
N11 N 1.05223(17) 0.2273(4) 0.49086(10) 0.0532(9) Uani 1.000000 .
N3 N 0.54107(17) 0.5904(4) 0.43642(11) 0.0522(9) Uani 1.000000 .
N12 N 0.02409(17) 0.8744(4) 0.19998(12) 0.0578(10) Uani 1.000000 .
C32 C 0.41901(19) 0.7465(4) 0.33483(11) 0.0387(8) Uani 1.000000 .
C1 C 0.65030(19) 0.3842(4) 0.37428(12) 0.0401(9) Uani 1.000000 .
C50 C 0.36627(19) 0.5319(4) 0.34497(12) 0.0384(8) Uani 1.000000 .
C13 C 0.60537(18) 0.3675(4) 0.33224(11) 0.0395(9) Uani 1.000000 .
C45 C 0.48657(19) 0.8289(4) 0.34247(12) 0.0407(9) Uani 1.000000 .
C34 C 0.29301(19) 0.7145(4) 0.30534(12) 0.0424(9) Uani 1.000000 .
C33 C 0.35393(19) 0.7996(4) 0.31248(12) 0.0431(9) Uani 1.000000 .
H33 H 0.35083(19) 0.8917(4) 0.30226(12) 0.0517(11) Uiso 1.000000 R
C2 C 0.71895(19) 0.3333(4) 0.38880(12) 0.0445(9) Uani 1.000000 .
H2 H 0.74057(19) 0.2846(4) 0.37182(12) 0.0533(11) Uiso 1.000000 R
C3 C 0.75664(19) 0.3552(4) 0.42956(13) 0.0454(9) Uani 1.000000 .
C41 C 0.37820(19) 0.3901(4) 0.36405(12) 0.0417(9) Uani 1.000000 .
C7 C 0.9800(2) 0.2527(4) 0.47632(13) 0.0461(10) Uani 1.000000 .
C26 C 1.0962(2) 0.2039(5) 0.46427(13) 0.0486(10) Uani 1.000000 .
C19 C 0.7196(2) 0.4258(5) 0.45354(13) 0.0495(10) Uani 1.000000 .
H19 H 0.7420(2) 0.4412(5) 0.48062(13) 0.0594(12) Uiso 1.000000 R
C4 C 0.83136(19) 0.3103(4) 0.44545(12) 0.0443(9) Uani 1.000000 .
C35 C 0.2236(2) 0.7621(4) 0.27908(13) 0.0467(10) Uani 1.000000 .
N10 N 0.5517(2) 1.0422(4) 0.34100(14) 0.0686(11) Uani 1.000000 .
N9 N 0.3353(2) 0.1686(4) 0.38211(15) 0.0731(12) Uani 1.000000 .
C6 C 0.9477(2) 0.2616(5) 0.43486(13) 0.0514(11) Uani 1.000000 .
H6 H 0.9753(2) 0.2495(5) 0.41697(13) 0.0617(13) Uiso 1.000000 R
C18 C 0.6506(2) 0.4726(4) 0.43763(12) 0.0431(9) Uani 1.000000 .
C49 C 0.30021(19) 0.5792(4) 0.32249(12) 0.0452(10) Uani 1.000000 .
H49 H 0.26036(19) 0.5206(4) 0.31878(12) 0.0543(11) Uiso 1.000000 R
C9 C 0.8637(2) 0.2981(5) 0.48715(12) 0.0475(10) Uani 1.000000 .
H9 H 0.8358(2) 0.3098(5) 0.50495(12) 0.0570(12) Uiso 1.000000 R
C36 C 0.2198(2) 0.8492(4) 0.24627(13) 0.0491(10) Uani 1.000000 .
H36 H 0.2619(2) 0.8836(4) 0.24190(13) 0.0589(12) Uiso 1.000000 R
N8 N 0.5800(2) 0.2727(5) 0.26581(12) 0.0687(12) Uani 1.000000 .
C8 C 0.9356(2) 0.2694(5) 0.50205(13) 0.0480(10) Uani 1.000000 .
H8 H 0.9552(2) 0.2608(5) 0.52967(13) 0.0576(12) Uiso 1.000000 R
C5 C 0.8759(2) 0.2878(5) 0.42036(14) 0.0541(11) Uani 1.000000 .
H5 H 0.8559(2) 0.2909(5) 0.39267(14) 0.0649(13) Uiso 1.000000 R
C38 C 0.0909(2) 0.8395(4) 0.22630(13) 0.0491(10) Uani 1.000000 .
C37 C 0.1549(2) 0.8864(5) 0.21975(14) 0.0518(11) Uani 1.000000 .
H37 H 0.1541(2) 0.9428(5) 0.19751(14) 0.0621(13) Uiso 1.000000 R
C46 C 0.4902(2) 0.9723(5) 0.33384(14) 0.0544(11) Uani 1.000000 .
H46 H 0.4480(2) 1.0215(5) 0.32259(14) 0.0653(13) Uiso 1.000000 R
C20 C 1.0901(2) 0.2288(5) 0.53297(13) 0.0497(10) Uani 1.000000 .
C44 C 0.4575(2) 0.2246(5) 0.39853(14) 0.0559(11) Uani 1.000000 .
H44 H 0.5043(2) 0.1964(5) 0.41075(14) 0.0671(14) Uiso 1.000000 R
C12 C 0.6249(2) 0.2933(5) 0.30246(13) 0.0532(11) Uani 1.000000 .
H12 H 0.6709(2) 0.2561(5) 0.30801(13) 0.0638(13) Uiso 1.000000 R
C40 C 0.1594(2) 0.7161(5) 0.28564(14) 0.0508(11) Uani 1.000000 .
H40 H 0.1603(2) 0.6587(5) 0.30769(14) 0.0610(13) Uiso 1.000000 R
C57 C -0.0370(2) 0.7878(5) 0.19937(15) 0.0573(12) Uani 1.000000 .
C17 C 0.6063(2) 0.5515(5) 0.45880(14) 0.0532(11) Uani 1.000000 .
C39 C 0.0946(2) 0.7549(5) 0.25979(14) 0.0519(11) Uani 1.000000 .
H39 H 0.0525(2) 0.7237(5) 0.26488(14) 0.0623(13) Uiso 1.000000 R
C14 C 0.4983(2) 0.6605(6) 0.45340(14) 0.0627(13) Uani 1.000000 .
H14 H 0.4531(2) 0.6886(6) 0.43810(14) 0.0753(15) Uiso 1.000000 R
C10 C 0.4964(2) 0.4122(6) 0.28845(13) 0.0590(12) Uani 1.000000 .
H10 H 0.4516(2) 0.4553(6) 0.28211(13) 0.0708(14) Uiso 1.000000 R
N7 N 0.5836(3) 0.6550(6) 0.51713(14) 0.0912(16) Uani 1.000000 .
C51 C 0.0119(2) 1.0021(5) 0.17743(14) 0.0513(11) Uani 1.000000 .
C43 C 0.4025(3) 0.1342(5) 0.39887(15) 0.0634(13) Uani 1.000000 .
H43 H 0.4129(3) 0.0459(5) 0.41130(15) 0.0761(15) Uiso 1.000000 R
C52 C 0.0466(2) 1.1274(5) 0.19164(15) 0.0579(11) Uani 1.000000 .
H52 H 0.0804(2) 1.1288(5) 0.21660(15) 0.0695(14) Uiso 1.000000 R
C48 C 0.6085(2) 0.8248(5) 0.36501(15) 0.0608(12) Uani 1.000000 .
H48 H 0.6513(2) 0.7766(5) 0.37587(15) 0.0730(15) Uiso 1.000000 R
C16 C 0.6265(3) 0.5835(7) 0.49980(14) 0.0738(16) Uani 1.000000 .
H16 H 0.6712(3) 0.5541(7) 0.51546(14) 0.0886(19) Uiso 1.000000 R
C42 C 0.3236(2) 0.2976(5) 0.36546(16) 0.0614(13) Uani 1.000000 .
H42 H 0.2766(2) 0.3267(5) 0.35431(16) 0.0737(15) Uiso 1.000000 R
C27 C 1.0968(3) 0.0738(6) 0.44627(15) 0.0630(12) Uani 1.000000 .
H27 H 1.0666(3) 0.0017(6) 0.45025(15) 0.0756(15) Uiso 1.000000 R
C11 C 0.5160(3) 0.3307(7) 0.25965(14) 0.0695(14) Uani 1.000000 .
H11 H 0.4826(3) 0.3163(7) 0.23497(14) 0.0833(17) Uiso 1.000000 R
C31 C 1.1397(3) 0.3115(6) 0.45708(16) 0.0691(14) Uani 1.000000 .
H31 H 1.1390(3) 0.4012(6) 0.46837(16) 0.0829(16) Uiso 1.000000 R
C21 C 1.0932(3) 0.3488(6) 0.55584(15) 0.0670(13) Uani 1.000000 .
H21 H 1.0679(3) 0.4300(6) 0.54492(15) 0.0804(16) Uiso 1.000000 R
C53 C 0.0318(3) 1.2508(6) 0.16921(19) 0.0746(15) Uani 1.000000 .
H53 H 0.0557(3) 1.3347(6) 0.17907(19) 0.0895(18) Uiso 1.000000 R
C56 C -0.0381(3) 1.0032(6) 0.13984(16) 0.0721(15) Uani 1.000000 .
H56 H -0.0614(3) 0.9197(6) 0.12921(16) 0.0865(18) Uiso 1.000000 R
C23 C 1.1728(3) 0.2305(7) 0.61226(18) 0.0802(16) Uani 1.000000 .
H23 H 1.2009(3) 0.2316(7) 0.63876(18) 0.0962(19) Uiso 1.000000 R
C58 C -0.0919(2) 0.8428(6) 0.21282(17) 0.0723(15) Uani 1.000000 .
H58 H -0.0890(2) 0.9345(6) 0.22332(17) 0.0868(18) Uiso 1.000000 R
C47 C 0.6103(3) 0.9670(6) 0.35612(18) 0.0744(15) Uani 1.000000 .
H47 H 0.6545(3) 1.0121(6) 0.36093(18) 0.0892(18) Uiso 1.000000 R
C22 C 1.1346(3) 0.3480(6) 0.59547(16) 0.0762(15) Uani 1.000000 .
H22 H 1.1365(3) 0.4294(6) 0.61103(16) 0.0914(18) Uiso 1.000000 R
O6 O 0.3034(5) 0.5775(7) 0.41588(19) 0.174(3) Uani 1.000000 .
C62 C -0.0402(3) 0.6505(6) 0.18518(18) 0.0759(15) Uani 1.000000 .
H62 H -0.0026(3) 0.6131(6) 0.17649(18) 0.0911(18) Uiso 1.000000 R
C15 C 0.5203(3) 0.6923(7) 0.49388(18) 0.0831(17) Uani 1.000000 .
H15 H 0.4893(3) 0.7420(7) 0.50525(18) 0.100(2) Uiso 1.000000 R
C25 C 1.1275(3) 0.1095(6) 0.54980(17) 0.0811(17) Uani 1.000000 .
H25 H 1.1252(3) 0.0270(6) 0.53460(17) 0.097(2) Uiso 1.000000 R
C30 C 1.1848(3) 0.2835(9) 0.43259(19) 0.092(2) Uani 1.000000 .
H30 H 1.2146(3) 0.3547(9) 0.42772(19) 0.110(2) Uiso 1.000000 R
C28 C 1.1418(3) 0.0495(7) 0.42239(17) 0.0825(17) Uani 1.000000 .
H28 H 1.1423(3) -0.0394(7) 0.41059(17) 0.099(2) Uiso 1.000000 R
C24 C 1.1685(4) 0.1124(8) 0.58925(18) 0.100(2) Uani 1.000000 .
H24 H 1.1938(4) 0.0313(8) 0.60031(18) 0.120(3) Uiso 1.000000 R
O2 O 0.3387(3) 0.3467(6) 0.2284(2) 0.185(3) Uani 1.000000 .
C29 C 1.1850(3) 0.1537(10) 0.41602(18) 0.094(2) Uani 1.000000 .
H29 H 1.2154(3) 0.1358(10) 0.39997(18) 0.113(3) Uiso 1.000000 R
C60 C -0.1558(3) 0.6231(9) 0.1965(2) 0.100(2) Uani 1.000000 .
H60 H -0.1959(3) 0.5676(9) 0.1954(2) 0.120(3) Uiso 1.000000 R
O3 O 0.2529(3) 0.1750(8) 0.2155(2) 0.194(4) Uani 1.000000 .
O8 O 0.2409(4) 0.7002(9) 0.45055(18) 0.169(3) Uani 1.000000 .
C55 C -0.0528(3) 1.1286(8) 0.1185(2) 0.092(2) Uani 1.000000 .
H55 H -0.0875(3) 1.1295(8) 0.0939(2) 0.110(2) Uiso 1.000000 R
C59 C -0.1519(3) 0.7589(8) 0.2104(2) 0.095(2) Uani 1.000000 .
H59 H -0.1900(3) 0.7965(8) 0.2185(2) 0.114(3) Uiso 1.000000 R
C54 C -0.0177(3) 1.2503(8) 0.1327(2) 0.093(2) Uani 1.000000 .
H54 H -0.0273(3) 1.3334(8) 0.1175(2) 0.112(2) Uiso 1.000000 R
C61 C -0.0999(4) 0.5688(7) 0.18399(19) 0.096(2) Uani 1.000000 .
H61 H -0.1023(4) 0.4756(7) 0.17460(19) 0.115(3) Uiso 1.000000 R
O4 O 0.3389(5) 0.1693(11) 0.2722(2) 0.229(5) Uani 1.000000 .
O1 O 0.3650(7) 0.1356(12) 0.2187(5) 0.341(8) Uani 1.000000 .
O7 O 0.2330(5) 0.7780(11) 0.3892(2) 0.218(4) Uani 1.000000 .
O5 O 0.3357(4) 0.7915(12) 0.4323(5) 0.315(7) Uani 1.000000 .

loop_
_atom_site_aniso_label
_atom_site_aniso_U_11
_atom_site_aniso_U_22
_atom_site_aniso_U_33
_atom_site_aniso_U_12
_atom_site_aniso_U_13
_atom_site_aniso_U_23
Cu1 0.0278(7) 0.0543(8) 0.0299(6) 0.0036(5) 0.0042(5) -0.0005(5)
Cl1 0.0708(9) 0.0768(9) 0.0926(11) -0.0050(7) 0.0214(8) 0.0113(8)
Cl2 0.0935(12) 0.0881(11) 0.1323(15) 0.0166(9) 0.0679(11) 0.0007(10)
N5 0.0287(15) 0.0426(18) 0.0443(18) -0.0000(13) 0.0104(13) -0.0009(15)
N1 0.0275(15) 0.0465(19) 0.0473(19) -0.0003(13) 0.0091(14) -0.0046(15)
N6 0.0325(17) 0.050(2) 0.052(2) 0.0066(14) 0.0113(15) 0.0054(17)
N2 0.0288(16) 0.061(2) 0.0367(18) -0.0008(14) 0.0051(13) 0.0002(16)
N4 0.0323(17) 0.051(2) 0.060(2) -0.0008(15) 0.0111(15) -0.0000(17)
N11 0.0307(17) 0.076(3) 0.048(2) 0.0126(16) 0.0025(15) -0.0051(19)
N3 0.0299(17) 0.059(2) 0.069(2) 0.0098(15) 0.0147(16) -0.0011(19)
N12 0.0345(18) 0.050(2) 0.077(3) 0.0034(15) -0.0056(17) 0.0145(19)
C32 0.0359(19) 0.041(2) 0.041(2) -0.0015(16) 0.0127(16) -0.0016(17)
C1 0.0286(18) 0.044(2) 0.049(2) -0.0013(15) 0.0131(16) 0.0026(18)
C50 0.0285(17) 0.043(2) 0.043(2) -0.0015(15) 0.0095(15) 0.0000(18)
C13 0.0284(18) 0.049(2) 0.041(2) -0.0001(16) 0.0082(16) 0.0049(18)
C45 0.0333(19) 0.048(2) 0.042(2) -0.0038(16) 0.0133(16) -0.0004(18)
C34 0.0297(18) 0.046(2) 0.050(2) 0.0072(16) 0.0080(16) 0.0042(19)
C33 0.0344(19) 0.040(2) 0.054(2) 0.0038(16) 0.0105(17) 0.0040(18)
C2 0.0311(19) 0.052(2) 0.048(2) 0.0046(17) 0.0079(17) -0.0017(19)
C3 0.0295(19) 0.049(2) 0.055(3) 0.0058(16) 0.0072(17) 0.002(2)
C41 0.0336(19) 0.044(2) 0.046(2) 0.0038(16) 0.0091(17) 0.0016(18)
C7 0.0307(19) 0.049(2) 0.055(3) 0.0065(17) 0.0044(17) 0.002(2)
C26 0.0268(19) 0.060(3) 0.054(3) 0.0064(18) 0.0025(17) 0.003(2)
C19 0.033(2) 0.061(3) 0.049(2) 0.0070(18) 0.0034(18) -0.004(2)
C4 0.0289(19) 0.049(2) 0.052(2) 0.0035(16) 0.0050(17) 0.0012(19)
C35 0.0311(19) 0.046(2) 0.060(3) 0.0064(16) 0.0082(18) 0.009(2)
N10 0.057(2) 0.058(2) 0.090(3) -0.018(2) 0.019(2) 0.003(2)
N9 0.059(3) 0.055(2) 0.104(4) -0.003(2) 0.022(2) 0.022(2)
C6 0.036(2) 0.068(3) 0.047(2) 0.0138(19) 0.0069(18) -0.000(2)
C18 0.0322(19) 0.053(2) 0.041(2) 0.0055(17) 0.0053(16) -0.0029(19)
C49 0.0274(18) 0.049(2) 0.057(3) -0.0008(16) 0.0075(17) 0.006(2)
C9 0.037(2) 0.056(2) 0.047(2) 0.0083(18) 0.0084(18) 0.004(2)
C36 0.032(2) 0.049(2) 0.065(3) 0.0048(17) 0.0121(19) 0.007(2)
N8 0.061(3) 0.102(3) 0.045(2) 0.003(2) 0.0167(19) -0.011(2)
C8 0.036(2) 0.057(3) 0.047(2) 0.0078(18) 0.0047(17) 0.002(2)
C5 0.034(2) 0.070(3) 0.055(3) 0.008(2) 0.0083(19) 0.002(2)
C38 0.034(2) 0.045(2) 0.063(3) 0.0065(17) 0.0032(18) 0.007(2)
C37 0.037(2) 0.055(3) 0.063(3) 0.0083(18) 0.0116(19) 0.015(2)
C46 0.050(2) 0.050(2) 0.064(3) -0.007(2) 0.018(2) -0.001(2)
C20 0.034(2) 0.063(3) 0.047(2) 0.0063(19) 0.0037(17) -0.002(2)
C44 0.050(2) 0.060(3) 0.057(3) 0.020(2) 0.013(2) 0.011(2)
C12 0.044(2) 0.066(3) 0.057(3) 0.004(2) 0.025(2) -0.001(2)
C40 0.034(2) 0.053(2) 0.063(3) 0.0050(18) 0.0109(19) 0.015(2)
C57 0.037(2) 0.055(3) 0.070(3) 0.0013(19) -0.003(2) 0.013(2)
C17 0.035(2) 0.057(3) 0.068(3) 0.0049(18) 0.015(2) -0.008(2)
C39 0.0296(19) 0.051(2) 0.072(3) 0.0039(17) 0.0099(19) 0.009(2)
C14 0.045(2) 0.083(3) 0.058(3) 0.017(2) 0.010(2) -0.008(3)
C10 0.033(2) 0.090(3) 0.051(3) 0.006(2) 0.0081(19) 0.003(3)
N7 0.079(3) 0.125(4) 0.064(3) 0.036(3) 0.010(2) -0.030(3)
C51 0.038(2) 0.053(3) 0.059(3) 0.0101(18) 0.0087(19) 0.011(2)
C43 0.074(3) 0.048(3) 0.072(3) 0.012(2) 0.026(3) 0.012(2)
C52 0.055(3) 0.054(3) 0.062(3) 0.007(2) 0.011(2) 0.007(2)
C48 0.034(2) 0.067(3) 0.080(3) -0.008(2) 0.013(2) 0.001(3)
C16 0.051(3) 0.114(4) 0.048(3) 0.025(3) 0.000(2) -0.024(3)
C42 0.038(2) 0.055(3) 0.087(4) -0.0043(19) 0.009(2) 0.017(3)
C27 0.054(3) 0.066(3) 0.070(3) -0.000(2) 0.018(2) -0.009(3)
C11 0.055(3) 0.109(4) 0.042(3) -0.000(3) 0.010(2) -0.006(3)
C31 0.065(3) 0.064(3) 0.073(3) -0.011(2) 0.010(3) -0.000(3)
C21 0.074(3) 0.059(3) 0.060(3) 0.001(2) 0.004(3) 0.002(3)
C53 0.070(3) 0.059(3) 0.100(4) 0.006(3) 0.032(3) 0.014(3)
C56 0.053(3) 0.084(4) 0.067(3) 0.003(3) -0.005(2) 0.014(3)
C23 0.067(3) 0.100(5) 0.063(3) -0.004(3) 0.001(3) 0.008(3)
C58 0.045(3) 0.067(3) 0.098(4) 0.013(2) 0.008(3) 0.022(3)
C47 0.050(3) 0.073(3) 0.102(4) -0.027(3) 0.024(3) -0.001(3)
C22 0.090(4) 0.073(4) 0.057(3) -0.020(3) 0.005(3) -0.009(3)
O6 0.298(9) 0.120(4) 0.144(5) 0.065(5) 0.130(6) 0.010(4)
C62 0.067(3) 0.061(3) 0.089(4) -0.007(3) 0.003(3) 0.004(3)
C15 0.069(3) 0.101(4) 0.083(4) 0.028(3) 0.029(3) -0.020(3)
C25 0.086(4) 0.073(4) 0.070(4) 0.028(3) -0.002(3) -0.004(3)
C30 0.059(3) 0.138(6) 0.077(4) -0.037(4) 0.015(3) 0.015(4)
C28 0.069(4) 0.107(5) 0.074(4) 0.011(3) 0.023(3) -0.028(3)
C24 0.101(5) 0.107(5) 0.066(4) 0.036(4) -0.020(3) 0.017(4)
O2 0.115(4) 0.103(4) 0.280(8) -0.028(3) -0.042(5) 0.073(5)
C29 0.052(3) 0.165(7) 0.065(4) -0.005(4) 0.016(3) -0.012(4)
C60 0.062(4) 0.114(6) 0.099(5) -0.038(4) -0.019(3) 0.050(4)
O3 0.125(5) 0.192(7) 0.212(7) -0.082(5) -0.046(5) 0.084(6)
O8 0.172(6) 0.240(8) 0.137(5) 0.035(5) 0.112(5) 0.006(5)
C55 0.069(4) 0.116(5) 0.084(4) 0.017(4) 0.011(3) 0.042(4)
C59 0.044(3) 0.122(6) 0.114(5) 0.009(3) 0.012(3) 0.060(5)
C54 0.078(4) 0.097(5) 0.104(5) 0.024(4) 0.025(4) 0.056(4)
C61 0.110(5) 0.077(4) 0.080(4) -0.039(4) -0.007(4) 0.008(3)
O4 0.231(8) 0.285(11) 0.120(5) -0.061(8) -0.039(5) 0.092(6)
O1 0.383(16) 0.245(12) 0.51(2) -0.003(11) 0.321(16) -0.160(13)
O7 0.223(8) 0.273(10) 0.161(6) 0.129(8) 0.058(6) 0.067(7)
O5 0.094(5) 0.237(10) 0.61(2) -0.035(6) 0.089(8) -0.084(12)

loop_
_atom_type_symbol
_atom_type_scat_dispersion_real
_atom_type_scat_dispersion_imag
_atom_type_scat_Cromer_Mann_a1
_atom_type_scat_Cromer_Mann_a2
_atom_type_scat_Cromer_Mann_a3
_atom_type_scat_Cromer_Mann_a4
_atom_type_scat_Cromer_Mann_b1
_atom_type_scat_Cromer_Mann_b2
_atom_type_scat_Cromer_Mann_b3
_atom_type_scat_Cromer_Mann_b4
_atom_type_scat_Cromer_Mann_c
_atom_type_scat_source
_atom_type_scat_dispersion_source
C 0.00313 0.00162 2.31000 1.02000 1.58860 0.86500 20.84390 10.20750 0.56870 51.65120 0.21560 'International Tables Volume C Table 6.1.1.4 (pp. 500-502)' 'Brennan, Cowan, Rev. Sci. Instrum., 1992, 63, 850'
Cl 0.14908 0.15974 11.46040 7.19640 6.25560 1.64550 0.01040 1.16620 18.51940 47.77840 -9.55740 'International Tables Volume C Table 6.1.1.4 (pp. 500-502)' 'Brennan, Cowan, Rev. Sci. Instrum., 1992, 63, 850'
Cu 0.32831 1.27084 13.33800 7.16760 5.61580 1.67350 3.58280 0.24700 11.39660 64.81260 1.19100 'International Tables Volume C Table 6.1.1.4 (pp. 500-502)' 'Brennan, Cowan, Rev. Sci. Instrum., 1992, 63, 850'
H 0.00000 0.00000 0.49300 0.32291 0.14019 0.04081 10.51090 26.12570 3.14236 57.79970 0.00304 'International Tables Volume C Table 6.1.1.4 (pp. 500-502)' 'Brennan, Cowan, Rev. Sci. Instrum., 1992, 63, 850'
N 0.00612 0.00332 12.21260 3.13220 2.01250 1.16630 0.00570 9.89330 28.99750 0.58260 -11.52900 'International Tables Volume C Table 6.1.1.4 (pp. 500-502)' 'Brennan, Cowan, Rev. Sci. Instrum., 1992, 63, 850'
O 0.01085 0.00610 3.04850 2.28680 1.54630 0.86700 13.27710 5.70110 0.32390 32.90890 0.25080 'International Tables Volume C Table 6.1.1.4 (pp. 500-502)' 'Brennan, Cowan, Rev. Sci. Instrum., 1992, 63, 850'

loop_
_geom_angle_atom_site_label_1
_geom_angle_atom_site_label_2
_geom_angle_atom_site_label_3
_geom_angle
_geom_angle_site_symmetry_1
_geom_angle_site_symmetry_3
_geom_angle_publ_flag
N1 Cu1 N5 176.98(14) . . ?
N6 Cu1 N5 77.20(12) . . ?
N6 Cu1 N1 105.50(13) . . ?
N2 Cu1 N5 99.89(13) . . ?
N2 Cu1 N1 78.84(13) . . ?
N2 Cu1 N6 90.85(13) . . ?
N4 Cu1 N5 76.32(12) . . ?
N4 Cu1 N1 101.03(13) . . ?
N4 Cu1 N6 153.44(12) . . ?
N4 Cu1 N2 95.62(13) . . ?
N3 Cu1 N5 102.60(13) . . ?
N3 Cu1 N1 78.73(13) . . ?
N3 Cu1 N6 93.33(13) . . ?
N3 Cu1 N2 157.50(13) . . ?
N3 Cu1 N4 90.46(14) . . ?
O3 Cl1 O2 112.5(4) . . ?
O4 Cl1 O2 112.9(5) . . ?
O4 Cl1 O3 109.4(5) . . ?
O1 Cl1 O2 104.9(7) . . ?
O1 Cl1 O3 111.4(8) . . ?
O1 Cl1 O4 105.4(9) . . ?
O8 Cl2 O6 112.0(5) . . ?
O7 Cl2 O6 113.3(5) . . ?
O7 Cl2 O8 104.6(5) . . ?
O5 Cl2 O6 105.9(6) . . ?
O5 Cl2 O8 118.9(8) . . ?
O5 Cl2 O7 101.8(8) . . ?
C32 N5 Cu1 120.8(2) . . ?
C50 N5 Cu1 119.4(3) . . ?
C50 N5 C32 119.4(3) . . ?
C1 N1 Cu1 119.7(3) . . ?
C18 N1 Cu1 120.0(2) . . ?
C18 N1 C1 120.3(3) . . ?
C41 N6 Cu1 110.4(3) . . ?
C44 N6 Cu1 131.7(3) . . ?
C44 N6 C41 117.9(4) . . ?
C13 N2 Cu1 113.5(2) . . ?
C10 N2 Cu1 128.8(3) . . ?
C10 N2 C13 117.5(4) . . ?
C45 N4 Cu1 111.0(2) . . ?
C48 N4 Cu1 131.7(3) . . ?
C48 N4 C45 117.0(4) . . ?
C26 N11 C7 121.3(3) . . ?
C20 N11 C7 123.8(3) . . ?
C20 N11 C26 114.9(3) . . ?
C17 N3 Cu1 112.7(3) . . ?
C14 N3 Cu1 128.0(3) . . ?
C14 N3 C17 119.4(4) . . ?
C57 N12 C38 119.5(4) . . ?
C51 N12 C38 122.7(4) . . ?
C51 N12 C57 117.4(3) . . ?
C45 C32 N5 115.6(3) . . ?
C33 C32 N5 121.5(3) . . ?
C33 C32 C45 122.8(4) . . ?
C13 C1 N1 113.5(3) . . ?
C2 C1 N1 121.6(4) . . ?
C2 C1 C13 124.9(4) . . ?
C41 C50 N5 115.3(3) . . ?
C49 C50 N5 121.2(4) . . ?
C49 C50 C41 123.4(3) . . ?
C1 C13 N2 114.4(3) . . ?
C12 C13 N2 120.5(4) . . ?
C12 C13 C1 125.1(3) . . ?
C32 C45 N4 115.6(3) . . ?
C46 C45 N4 120.1(4) . . ?
C46 C45 C32 124.3(4) . . ?
C35 C34 C33 121.7(4) . . ?
C49 C34 C33 117.8(3) . . ?
C49 C34 C35 120.5(3) . . ?
C34 C33 C32 119.7(4) . . ?
H33 C33 C32 120.1(2) . . ?
H33 C33 C34 120.1(2) . . ?
H2 C2 C1 120.0(2) . . ?
C3 C2 C1 120.0(4) . . ?
C3 C2 H2 120.0(2) . . ?
C19 C3 C2 116.6(3) . . ?
C4 C3 C2 121.4(4) . . ?
C4 C3 C19 122.0(4) . . ?
C50 C41 N6 117.1(3) . . ?
C42 C41 N6 119.2(4) . . ?
C42 C41 C50 123.7(3) . . ?
C6 C7 N11 120.8(4) . . ?
C8 C7 N11 121.9(4) . . ?
C8 C7 C6 117.3(3) . . ?
C27 C26 N11 120.5(4) . . ?
C31 C26 N11 120.3(4) . . ?
C31 C26 C27 119.2(4) . . ?
H19 C19 C3 119.5(2) . . ?
C18 C19 C3 121.1(4) . . ?
C18 C19 H19 119.5(2) . . ?
C9 C4 C3 121.6(4) . . ?
C5 C4 C3 121.8(4) . . ?
C5 C4 C9 116.4(3) . . ?
C36 C35 C34 121.2(3) . . ?
C40 C35 C34 120.9(4) . . ?
C40 C35 C36 117.8(4) . . ?
C47 N10 C46 116.4(4) . . ?
C42 N9 C43 116.4(4) . . ?
H6 C6 C7 119.6(2) . . ?
C5 C6 C7 120.8(4) . . ?
C5 C6 H6 119.6(3) . . ?
C19 C18 N1 120.5(4) . . ?
C17 C18 N1 112.6(3) . . ?
C17 C18 C19 126.9(4) . . ?
C34 C49 C50 120.2(4) . . ?
H49 C49 C50 119.9(2) . . ?
H49 C49 C34 119.9(2) . . ?
H9 C9 C4 119.3(2) . . ?
C8 C9 C4 121.4(4) . . ?
C8 C9 H9 119.3(3) . . ?
H36 C36 C35 119.1(2) . . ?
C37 C36 C35 121.8(4) . . ?
C37 C36 H36 119.1(2) . . ?
C11 N8 C12 115.7(4) . . ?
C9 C8 C7 121.3(4) . . ?
H8 C8 C7 119.3(2) . . ?
H8 C8 C9 119.3(3) . . ?
C6 C5 C4 122.7(4) . . ?
H5 C5 C4 118.6(2) . . ?
H5 C5 C6 118.6(3) . . ?
C37 C38 N12 121.9(4) . . ?
C39 C38 N12 120.1(4) . . ?
C39 C38 C37 118.1(4) . . ?
C38 C37 C36 120.2(4) . . ?
H37 C37 C36 119.9(2) . . ?
H37 C37 C38 119.9(2) . . ?
N10 C46 C45 122.5(4) . . ?
H46 C46 C45 118.7(2) . . ?
H46 C46 N10 118.7(3) . . ?
C21 C20 N11 121.5(4) . . ?
C25 C20 N11 119.0(4) . . ?
C25 C20 C21 119.4(4) . . ?
H44 C44 N6 119.2(2) . . ?
C43 C44 N6 121.6(4) . . ?
C43 C44 H44 119.2(3) . . ?
N8 C12 C13 122.5(4) . . ?
H12 C12 C13 118.7(2) . . ?
H12 C12 N8 118.7(2) . . ?
H40 C40 C35 119.6(2) . . ?
C39 C40 C35 120.7(4) . . ?
C39 C40 H40 119.6(3) . . ?
C58 C57 N12 119.8(4) . . ?
C62 C57 N12 119.6(5) . . ?
C62 C57 C58 120.6(5) . . ?
C18 C17 N3 116.0(4) . . ?
C16 C17 N3 119.1(4) . . ?
C16 C17 C18 124.9(4) . . ?
C40 C39 C38 121.4(4) . . ?
H39 C39 C38 119.3(2) . . ?
H39 C39 C40 119.3(3) . . ?
H14 C14 N3 120.0(3) . . ?
C15 C14 N3 120.0(4) . . ?
C15 C14 H14 120.0(3) . . ?
H10 C10 N2 119.6(2) . . ?
C11 C10 N2 120.8(4) . . ?
C11 C10 H10 119.6(3) . . ?
C15 N7 C16 116.9(4) . . ?
C52 C51 N12 122.4(4) . . ?
C56 C51 N12 119.3(4) . . ?
C56 C51 C52 118.3(4) . . ?
C44 C43 N9 121.8(4) . . ?
H43 C43 N9 119.1(3) . . ?
H43 C43 C44 119.1(3) . . ?
H52 C52 C51 119.7(3) . . ?
C53 C52 C51 120.7(5) . . ?
C53 C52 H52 119.7(3) . . ?
H48 C48 N4 119.3(3) . . ?
C47 C48 N4 121.4(4) . . ?
C47 C48 H48 119.3(3) . . ?
N7 C16 C17 121.8(4) . . ?
H16 C16 C17 119.1(3) . . ?
H16 C16 N7 119.1(3) . . ?
N9 C42 C41 122.9(4) . . ?
H42 C42 C41 118.5(2) . . ?
H42 C42 N9 118.5(3) . . ?
H27 C27 C26 119.8(3) . . ?
C28 C27 C26 120.3(5) . . ?
C28 C27 H27 119.8(4) . . ?
C10 C11 N8 122.9(4) . . ?
H11 C11 N8 118.6(3) . . ?
H11 C11 C10 118.6(3) . . ?
H31 C31 C26 120.5(3) . . ?
C30 C31 C26 119.0(5) . . ?
C30 C31 H31 120.5(4) . . ?
H21 C21 C20 120.4(3) . . ?
C22 C21 C20 119.3(5) . . ?
C22 C21 H21 120.4(3) . . ?
H53 C53 C52 119.9(3) . . ?
C54 C53 C52 120.2(6) . . ?
C54 C53 H53 119.9(4) . . ?
H56 C56 C51 120.1(3) . . ?
C55 C56 C51 119.7(6) . . ?
C55 C56 H56 120.1(4) . . ?
C22 C23 H23 120.9(3) . . ?
C24 C23 H23 120.9(3) . . ?
C24 C23 C22 118.2(5) . . ?
H58 C58 C57 120.6(3) . . ?
C59 C58 C57 118.8(6) . . ?
C59 C58 H58 120.6(4) . . ?
C48 C47 N10 122.5(4) . . ?
H47 C47 N10 118.8(3) . . ?
H47 C47 C48 118.8(3) . . ?
C23 C22 C21 121.6(5) . . ?
H22 C22 C21 119.2(3) . . ?
H22 C22 C23 119.2(3) . . ?
H62 C62 C57 120.4(3) . . ?
C61 C62 C57 119.1(6) . . ?
C61 C62 H62 120.4(4) . . ?
N7 C15 C14 122.7(5) . . ?
H15 C15 C14 118.6(3) . . ?
H15 C15 N7 118.6(3) . . ?
H25 C25 C20 120.1(3) . . ?
C24 C25 C20 119.9(5) . . ?
C24 C25 H25 120.1(4) . . ?
H30 C30 C31 119.9(4) . . ?
C29 C30 C31 120.1(6) . . ?
C29 C30 H30 119.9(4) . . ?
H28 C28 C27 119.9(4) . . ?
C29 C28 C27 120.3(6) . . ?
C29 C28 H28 119.9(4) . . ?
C25 C24 C23 121.6(6) . . ?
H24 C24 C23 119.2(3) . . ?
H24 C24 C25 119.2(4) . . ?
C28 C29 C30 120.9(6) . . ?
H29 C29 C30 119.5(4) . . ?
H29 C29 C28 119.5(4) . . ?
C59 C60 H60 120.4(4) . . ?
C61 C60 H60 120.4(4) . . ?
C61 C60 C59 119.2(6) . . ?
H55 C55 C56 119.4(4) . . ?
C54 C55 C56 121.2(6) . . ?
C54 C55 H55 119.4(4) . . ?
C60 C59 C58 121.2(6) . . ?
H59 C59 C58 119.4(4) . . ?
H59 C59 C60 119.4(4) . . ?
C55 C54 C53 119.8(6) . . ?
H54 C54 C53 120.1(4) . . ?
H54 C54 C55 120.1(4) . . ?
C60 C61 C62 121.0(6) . . ?
H61 C61 C62 119.5(4) . . ?
H61 C61 C60 119.5(4) . . ?

loop_
_geom_bond_atom_site_label_1
_geom_bond_atom_site_label_2
_geom_bond_distance
_geom_bond_site_symmetry_2
_geom_bond_publ_flag
Cu1 N5 1.996(3) . ?
Cu1 N1 1.947(3) . ?
Cu1 N6 2.260(3) . ?
Cu1 N2 2.105(3) . ?
Cu1 N4 2.291(4) . ?
Cu1 N3 2.121(4) . ?
Cl1 O2 1.369(5) . ?
Cl1 O3 1.366(5) . ?
Cl1 O4 1.330(6) . ?
Cl1 O1 1.276(8) . ?
Cl2 O6 1.372(6) . ?
Cl2 O8 1.334(5) . ?
Cl2 O7 1.455(7) . ?
Cl2 O5 1.303(8) . ?
N5 C32 1.352(5) . ?
N5 C50 1.348(5) . ?
N1 C1 1.341(5) . ?
N1 C18 1.357(5) . ?
N6 C41 1.333(5) . ?
N6 C44 1.330(5) . ?
N2 C13 1.347(5) . ?
N2 C10 1.321(5) . ?
N4 C45 1.348(5) . ?
N4 C48 1.330(5) . ?
N11 C7 1.376(5) . ?
N11 C26 1.432(5) . ?
N11 C20 1.441(5) . ?
N3 C17 1.343(5) . ?
N3 C14 1.318(5) . ?
N12 C38 1.406(5) . ?
N12 C57 1.434(5) . ?
N12 C51 1.415(5) . ?
C32 C45 1.484(5) . ?
C32 C33 1.382(5) . ?
C1 C13 1.485(5) . ?
C1 C2 1.376(5) . ?
C50 C41 1.476(5) . ?
C50 C49 1.380(5) . ?
C13 C12 1.379(6) . ?
C45 C46 1.386(6) . ?
C34 C33 1.393(5) . ?
C34 C35 1.475(5) . ?
C34 C49 1.393(6) . ?
C33 H33 0.9300 . ?
C2 H2 0.9300 . ?
C2 C3 1.415(6) . ?
C3 C19 1.404(6) . ?
C3 C4 1.467(5) . ?
C41 C42 1.382(6) . ?
C7 C6 1.402(6) . ?
C7 C8 1.407(6) . ?
C26 C27 1.373(6) . ?
C26 C31 1.383(6) . ?
C19 H19 0.9300 . ?
C19 C18 1.374(5) . ?
C4 C9 1.411(6) . ?
C4 C5 1.398(6) . ?
C35 C36 1.384(6) . ?
C35 C40 1.395(5) . ?
N10 C46 1.326(6) . ?
N10 C47 1.320(7) . ?
N9 C43 1.315(6) . ?
N9 C42 1.335(6) . ?
C6 H6 0.9300 . ?
C6 C5 1.371(5) . ?
C18 C17 1.472(6) . ?
C49 H49 0.9300 . ?
C9 H9 0.9300 . ?
C9 C8 1.378(5) . ?
C36 H36 0.9300 . ?
C36 C37 1.386(5) . ?
N8 C12 1.342(6) . ?
N8 C11 1.320(6) . ?
C8 H8 0.9300 . ?
C5 H5 0.9300 . ?
C38 C37 1.395(6) . ?
C38 C39 1.390(6) . ?
C37 H37 0.9300 . ?
C46 H46 0.9300 . ?
C20 C21 1.368(7) . ?
C20 C25 1.376(7) . ?
C44 H44 0.9300 . ?
C44 C43 1.368(7) . ?
C12 H12 0.9300 . ?
C40 H40 0.9300 . ?
C40 C39 1.379(5) . ?
C57 C58 1.376(7) . ?
C57 C62 1.375(7) . ?
C17 C16 1.396(6) . ?
C39 H39 0.9300 . ?
C14 H14 0.9300 . ?
C14 C15 1.380(7) . ?
C10 H10 0.9300 . ?
C10 C11 1.389(7) . ?
N7 C16 1.333(6) . ?
N7 C15 1.319(7) . ?
C51 C52 1.379(6) . ?
C51 C56 1.394(6) . ?
C43 H43 0.9300 . ?
C52 H52 0.9300 . ?
C52 C53 1.381(7) . ?
C48 H48 0.9300 . ?
C48 C47 1.373(7) . ?
C16 H16 0.9300 . ?
C42 H42 0.9300 . ?
C27 H27 0.9300 . ?
C27 C28 1.375(7) . ?
C11 H11 0.9300 . ?
C31 H31 0.9300 . ?
C31 C30 1.399(8) . ?
C21 H21 0.9300 . ?
C21 C22 1.386(7) . ?
C53 H53 0.9300 . ?
C53 C54 1.362(8) . ?
C56 H56 0.9300 . ?
C56 C55 1.377(8) . ?
C23 H23 0.9300 . ?
C23 C22 1.368(8) . ?
C23 C24 1.354(9) . ?
C58 H58 0.9300 . ?
C58 C59 1.390(8) . ?
C47 H47 0.9300 . ?
C22 H22 0.9300 . ?
C62 H62 0.9300 . ?
C62 C61 1.383(8) . ?
C15 H15 0.9300 . ?
C25 H25 0.9300 . ?
C25 C24 1.379(8) . ?
C30 H30 0.9300 . ?
C30 C29 1.348(10) . ?
C28 H28 0.9300 . ?
C28 C29 1.346(9) . ?
C24 H24 0.9300 . ?
C29 H29 0.9300 . ?
C60 H60 0.9300 . ?
C60 C59 1.359(10) . ?
C60 C61 1.371(10) . ?
C55 H55 0.9300 . ?
C55 C54 1.353(10) . ?
C59 H59 0.9300 . ?
C54 H54 0.9300 . ?
C61 H61 0.9300 . ?

loop_
_geom_torsion_atom_site_label_1
_geom_torsion_atom_site_label_2
_geom_torsion_atom_site_label_3
_geom_torsion_atom_site_label_4
_geom_torsion
_geom_torsion_site_symmetry_1
_geom_torsion_site_symmetry_2
_geom_torsion_site_symmetry_3
_geom_torsion_site_symmetry_4
_geom_torsion_publ_flag
Cu1 N5 C32 C45 -7.3(3) . . . . ?
Cu1 N5 C32 C33 170.9(3) . . . . ?
Cu1 N5 C50 C41 8.6(3) . . . . ?
Cu1 N5 C50 C49 -170.2(3) . . . . ?
Cu1 N1 C1 C13 -3.6(3) . . . . ?
Cu1 N1 C1 C2 177.6(3) . . . . ?
Cu1 N1 C18 C19 -176.7(3) . . . . ?
Cu1 N1 C18 C17 1.0(3) . . . . ?
Cu1 N6 C41 C50 1.0(3) . . . . ?
Cu1 N6 C41 C42 -178.2(3) . . . . ?
Cu1 N6 C44 C43 179.0(4) . . . . ?
Cu1 N2 C13 C1 -1.0(3) . . . . ?
Cu1 N2 C13 C12 177.5(3) . . . . ?
Cu1 N2 C10 C11 -173.4(4) . . . . ?
Cu1 N4 C45 C32 -7.1(3) . . . . ?
Cu1 N4 C45 C46 173.7(3) . . . . ?
Cu1 N4 C48 C47 -172.2(5) . . . . ?
Cu1 N3 C17 C18 -1.1(3) . . . . ?
Cu1 N3 C17 C16 -179.2(4) . . . . ?
Cu1 N3 C14 C15 -179.7(5) . . . . ?
N5 C32 C45 N4 9.6(4) . . . . ?
N5 C32 C45 C46 -171.2(4) . . . . ?
N5 C32 C33 C34 -0.3(4) . . . . ?
N5 C50 C41 N6 -6.0(4) . . . . ?
N5 C50 C41 C42 173.2(4) . . . . ?
N5 C50 C49 C34 -1.3(5) . . . . ?
N1 C1 C13 N2 2.9(4) . . . . ?
N1 C1 C13 C12 -175.5(3) . . . . ?
N1 C1 C2 C3 -1.2(4) . . . . ?
N1 C18 C19 C3 -0.7(5) . . . . ?
N1 C18 C17 N3 0.1(4) . . . . ?
N1 C18 C17 C16 178.1(4) . . . . ?
N6 C41 C50 C49 172.8(4) . . . . ?
N6 C41 C42 N9 -2.3(5) . . . . ?
N6 C44 C43 N9 -0.1(6) . . . . ?
N2 C13 C1 C2 -178.4(3) . . . . ?
N2 C13 C12 N8 -3.5(5) . . . . ?
N2 C10 C11 N8 -3.7(6) . . . . ?
N4 C45 C32 C33 -168.6(3) . . . . ?
N4 C45 C46 N10 -0.6(5) . . . . ?
N4 C48 C47 N10 0.6(6) . . . . ?
N11 C7 C6 C5 -179.6(4) . . . . ?
N11 C7 C8 C9 178.5(4) . . . . ?
N11 C26 C27 C28 -176.7(4) . . . . ?
N11 C26 C31 C30 176.8(5) . . . . ?
N11 C20 C21 C22 -175.4(5) . . . . ?
N11 C20 C25 C24 175.1(5) . . . . ?
N3 C17 C18 C19 177.7(4) . . . . ?
N3 C17 C16 N7 -1.8(6) . . . . ?
N3 C14 C15 N7 -0.2(7) . . . . ?
N12 C38 C37 C36 -179.7(4) . . . . ?
N12 C38 C39 C40 178.5(4) . . . . ?
N12 C57 C58 C59 177.4(5) . . . . ?
N12 C57 C62 C61 -178.8(5) . . . . ?
N12 C51 C52 C53 -178.1(5) . . . . ?
N12 C51 C56 C55 176.9(5) . . . . ?
C32 C45 C46 N10 -179.8(4) . . . . ?
C32 C33 C34 C35 -175.1(4) . . . . ?
C32 C33 C34 C49 2.1(5) . . . . ?
C1 C13 C12 N8 174.9(4) . . . . ?
C1 C2 C3 C19 1.9(5) . . . . ?
C1 C2 C3 C4 -176.2(4) . . . . ?
C50 C41 C42 N9 178.6(5) . . . . ?
C50 C49 C34 C33 -1.4(5) . . . . ?
C50 C49 C34 C35 175.9(4) . . . . ?
C13 C12 N8 C11 1.3(6) . . . . ?
C45 C46 N10 C47 1.5(6) . . . . ?
C34 C35 C36 C37 175.4(4) . . . . ?
C34 C35 C40 C39 -176.6(4) . . . . ?
C2 C3 C19 C18 -0.9(5) . . . . ?
C2 C3 C4 C9 -163.8(4) . . . . ?
C2 C3 C4 C5 21.2(5) . . . . ?
C3 C19 C18 C17 -178.1(4) . . . . ?
C3 C4 C9 C8 -173.6(4) . . . . ?
C3 C4 C5 C6 172.4(4) . . . . ?
C41 C42 N9 C43 2.5(6) . . . . ?
C7 C6 C5 C4 1.5(5) . . . . ?
C7 C8 C9 C4 0.8(5) . . . . ?
C26 C27 C28 C29 -0.9(6) . . . . ?
C26 C31 C30 C29 0.6(6) . . . . ?
C19 C18 C17 C16 -4.4(6) . . . . ?
C35 C36 C37 C38 1.9(5) . . . . ?
C35 C40 C39 C38 0.6(5) . . . . ?
C18 C17 C16 N7 -179.8(6) . . . . ?
C36 C37 C38 C39 -0.3(5) . . . . ?
C20 C21 C22 C23 0.4(6) . . . . ?
C20 C25 C24 C23 0.3(7) . . . . ?
C57 C58 C59 C60 2.4(6) . . . . ?
C57 C62 C61 C60 0.4(6) . . . . ?
C17 C16 N7 C15 1.1(7) . . . . ?
C14 C15 N7 C16 -0.2(8) . . . . ?
C51 C52 C53 C54 0.3(6) . . . . ?
C51 C56 C55 C54 2.4(7) . . . . ?
C52 C53 C54 C55 0.5(6) . . . . ?
C27 C28 C29 C30 -0.4(7) . . . . ?
C31 C30 C29 C28 0.5(7) . . . . ?
C21 C22 C23 C24 -0.9(7) . . . . ?
C53 C54 C55 C56 -1.8(7) . . . . ?
C58 C59 C60 C61 -1.0(7) . . . . ?
C62 C61 C60 C59 -0.4(7) . . . . ?

loop_
_atom_site_anharm_gc_c_label
_atom_site_anharm_gc_c_111
_atom_site_anharm_gc_c_112
_atom_site_anharm_gc_c_113
_atom_site_anharm_gc_c_122
_atom_site_anharm_gc_c_123
_atom_site_anharm_gc_c_133
_atom_site_anharm_gc_c_222
_atom_site_anharm_gc_c_223
_atom_site_anharm_gc_c_233
_atom_site_anharm_gc_c_333
Cu1 0.00000001(3) -0.00000002(4) 0.000000013(10) -0.00000004(8) -0.000000014(15) -0.000000005(5) -0.0000021(4) 0.00000010(5) 0.000000021(13) -0.000000017(5)

loop_
_atom_site_anharm_gc_d_label
_atom_site_anharm_gc_d_1111
_atom_site_anharm_gc_d_1112
_atom_site_anharm_gc_d_1113
_atom_site_anharm_gc_d_1122
_atom_site_anharm_gc_d_1123
_atom_site_anharm_gc_d_1133
_atom_site_anharm_gc_d_1222
_atom_site_anharm_gc_d_1223
_atom_site_anharm_gc_d_1233
_atom_site_anharm_gc_d_1333
_atom_site_anharm_gc_d_2222
_atom_site_anharm_gc_d_2223
_atom_site_anharm_gc_d_2233
_atom_site_anharm_gc_d_2333
_atom_site_anharm_gc_d_3333
Cu1 0.0000000113(17) 0.0000000006(18) 0.0000000034(5) 0.000000002(3) -0.0000000007(6) -0.00000000233(19) 0.000000010(9) 0.0000000044(11) 0.0000000001(3) -0.00000000396(13) 0.00000004(4) 0.000000001(5) 0.0000000004(10) 0.0000000001(3) -0.00000000607(12)

loop_
_smtbx_masks_void_nr
_smtbx_masks_void_average_x
_smtbx_masks_void_average_y
_smtbx_masks_void_average_z
_smtbx_masks_void_volume
_smtbx_masks_void_count_electrons
_smtbx_masks_void_content
1 -0.164 0.043 0.320 69.3 17.1 '1 Methanol'
2 0.164 -0.043 0.680 69.3 17.2 '1 Methanol'
3 -0.164 0.457 0.820 69.3 17.1 '1 Methanol'
4 0.164 0.543 0.180 69.3 17.2 '1 Methanol'
5 0.500 0.000 0.500 243.2 45.4 '2 Acetonitrile'
6 0.500 0.500 0.000 243.2 45.4 '2 Acetonitrile'
